data_7046518
loop_
_publ_author_name
'Yan, Xuechao'
'Feng, Rui'
'Yan, Chunhui'
'Lei, Peng'
'Guo, Shuai'
'Huynh, Han Vinh'

_publ_section_title
;
 A palladacyclic N-heterocyclic carbene system used to probe the donating
 abilities of monoanionic chelators.
;
_journal_issue 23
_journal_name_full 'Dalton transactions (Cambridge, England : 2003)'
_journal_page_first 7830
_journal_page_last 7838
_journal_paper_doi 10.1039/c8dt01618f
_journal_volume 47
_journal_year 2018
_chemical_formula_moiety 'C25 H28 Br N3 Pd'
_chemical_formula_sum 'C25 H28 Br N3 Pd'
_chemical_formula_weight 556.81
_space_group_crystal_system monoclinic
_space_group_IT_number 14
_space_group_name_Hall '-P 2ybc'
_space_group_name_H-M_alt 'P 1 21/c 1'
_symmetry_space_group_name_Hall '-P 2ybc'
_symmetry_space_group_name_H-M 'P 1 21/c 1'
_atom_sites_solution_hydrogens geom
_audit_creation_date 2017-07-26
_audit_creation_method
;
Olex2 1.2
(compiled 2017.03.28 svn.r3405 for OlexSys, GUI svn.r5337)
;
_audit_update_record
;
2018-02-19 deposited with the CCDC.
2018-05-16 downloaded from the CCDC.
;
_cell_angle_alpha 90
_cell_angle_beta 98.263(4)
_cell_angle_gamma 90
_cell_formula_units_Z 8
_cell_length_a 10.9330(5)
_cell_length_b 23.8367(10)
_cell_length_c 18.1370(7)
_cell_measurement_reflns_used 6460
_cell_measurement_temperature 99.9(2)
_cell_measurement_theta_max 28.7810
_cell_measurement_theta_min 3.8020
_cell_volume 4677.6(3)
_computing_cell_refinement 'CrysAlisPro 1.171.38.46 (Rigaku OD, 2015)'
_computing_data_collection 'CrysAlisPro 1.171.38.46 (Rigaku OD, 2015)'
_computing_data_reduction 'CrysAlisPro 1.171.38.46 (Rigaku OD, 2015)'
_computing_molecular_graphics 'Olex2 (Dolomanov et al., 2009)'
_computing_publication_material 'Olex2 (Dolomanov et al., 2009)'
_computing_structure_refinement 'ShelXL (Sheldrick, 2015)'
_diffrn_ambient_environment N~2~
_diffrn_ambient_temperature 99.9(2)
_diffrn_detector 'CCD plate'
_diffrn_detector_area_resol_mean 5.3127
_diffrn_detector_type AtlasS2
_diffrn_measured_fraction_theta_full 0.998
_diffrn_measured_fraction_theta_max 0.998
_diffrn_measurement_details
;
List of Runs (angles in degrees, time in seconds):

  # Type    Start    End  Width  t~exp~   \w     \q     \k     \f   Frames
#--------------------------------------------------------------------------
  1  \w      4.00  83.00   1.00    5.00    --   12.61  57.00-120.00   79
  2  \w    -35.00  13.00   1.00    5.00    --   12.61 -37.00 150.00   48
  3  \w    -16.00  84.00   1.00    5.00    --   12.61  57.00 -30.00  100
;
_diffrn_measurement_device 'four-circle diffractometer'
_diffrn_measurement_device_type 'SuperNova, Dual, Cu at zero, AtlasS2'
_diffrn_measurement_method '\w scans'
_diffrn_orient_matrix_type 'CrysAlisPro convention (1999,Acta A55,543-557)'
_diffrn_orient_matrix_UB_11 0.0322343000
_diffrn_orient_matrix_UB_12 0.0059233000
_diffrn_orient_matrix_UB_13 0.0359442000
_diffrn_orient_matrix_UB_21 -0.0562246000
_diffrn_orient_matrix_UB_22 -0.0017903000
_diffrn_orient_matrix_UB_23 0.0151324000
_diffrn_orient_matrix_UB_31 0.0099127000
_diffrn_orient_matrix_UB_32 -0.0290989000
_diffrn_orient_matrix_UB_33 0.0064039000
_diffrn_radiation_monochromator mirror
_diffrn_radiation_probe x-ray
_diffrn_radiation_type MoK\a
_diffrn_radiation_wavelength 0.71073
_diffrn_reflns_av_R_equivalents 0.0486
_diffrn_reflns_av_unetI/netI 0.0638
_diffrn_reflns_Laue_measured_fraction_full 0.998
_diffrn_reflns_Laue_measured_fraction_max 0.998
_diffrn_reflns_limit_h_max 10
_diffrn_reflns_limit_h_min -13
_diffrn_reflns_limit_k_max 28
_diffrn_reflns_limit_k_min -27
_diffrn_reflns_limit_l_max 21
_diffrn_reflns_limit_l_min -21
_diffrn_reflns_number 24217
_diffrn_reflns_point_group_measured_fraction_full 0.998
_diffrn_reflns_point_group_measured_fraction_max 0.998
_diffrn_reflns_theta_full 25.242
_diffrn_reflns_theta_max 25.499
_diffrn_reflns_theta_min 3.285
_diffrn_source 'micro-focus sealed X-ray tube'
_diffrn_source_type 'SuperNova (Mo) X-ray Source'
_exptl_absorpt_coefficient_mu 2.518
_exptl_absorpt_correction_T_max 1.00000
_exptl_absorpt_correction_T_min 0.68014
_exptl_absorpt_correction_type multi-scan
_exptl_absorpt_process_details
;
CrysAlisPro 1.171.38.46 (Rigaku Oxford Diffraction, 2015)
Empirical absorption correction using spherical harmonics,
 implemented in SCALE3 ABSPACK scaling algorithm.
;
_exptl_crystal_colour yellow
_exptl_crystal_colour_primary yellow
_exptl_crystal_density_diffrn 1.581
_exptl_crystal_description block
_exptl_crystal_F_000 2240
_exptl_crystal_size_max 0.3
_exptl_crystal_size_mid 0.25
_exptl_crystal_size_min 0.15
_refine_diff_density_max 0.858
_refine_diff_density_min -0.852
_refine_diff_density_rms 0.117
_refine_ls_extinction_method none
_refine_ls_goodness_of_fit_ref 1.045
_refine_ls_hydrogen_treatment constr
_refine_ls_matrix_type full
_refine_ls_number_parameters 551
_refine_ls_number_reflns 8678
_refine_ls_number_restraints 0
_refine_ls_restrained_S_all 1.045
_refine_ls_R_factor_all 0.0594
_refine_ls_R_factor_gt 0.0414
_refine_ls_shift/su_max 0.001
_refine_ls_shift/su_mean 0.000
_refine_ls_structure_factor_coef Fsqd
_refine_ls_weighting_details 'w=1/[\s^2^(Fo^2^)+(0.0219P)^2^+3.3701P] where P=(Fo^2^+2Fc^2^)/3'
_refine_ls_weighting_scheme calc
_refine_ls_wR_factor_gt 0.0725
_refine_ls_wR_factor_ref 0.0796
_reflns_Friedel_coverage 0.000
_reflns_number_gt 6869
_reflns_number_total 8678
_reflns_threshold_expression 'I > 2\s(I)'
_cod_data_source_file c8dt01618f2.cif
_cod_data_source_block 20170721a
_cod_depositor_comments 'Adding full bibliography for 7046516--7046519.cif.'
_cod_database_code 7046518
_shelx_shelxl_version_number 2014/7
_chemical_oxdiff_formula c1h1n1o1Cl1Pd1
_shelx_space_group_comment
;
The symmetry employed for this shelxl refinement is uniquely defined
by the following loop, which should always be used as a source of
symmetry information in preference to the above space-group names.
They are only intended as comments.
;
_reflns_odcompleteness_completeness 99.73
_reflns_odcompleteness_iscentric 1
_reflns_odcompleteness_theta 26.32
_olex2_refinement_description
;
1. Fixed Uiso
 At 1.2 times of:
  All C(H) groups
 At 1.5 times of:
  All C(H,H,H) groups
2.a Ternary CH refined with riding coordinates:
 C14(H14), C23(H23), C39(H39), C48(H48)
2.b Aromatic/amide H refined with riding coordinates:
 C1(H1), C2(H2), C3(H3), C4(H4), C7(H7), C8(H8), C10(H10), C18(H18), C19(H19),
 C20(H20), C21(H21), C26(H26), C27(H27), C28(H28), C29(H29), C32(H32), C33(H33),
  C35(H35), C43(H43), C44(H44), C45(H45), C46(H46)
2.c Idealised Me refined as rotating group:
 C12(H12A,H12B,H12C), C15(H15A,H15B,H15C), C16(H16A,H16B,H16C), C24(H24A,H24B,
 H24C), C25(H25A,H25B,H25C), C37(H37A,H37B,H37C), C40(H40A,H40B,H40C), C41(H41A,
 H41B,H41C), C49(H49A,H49B,H49C), C50(H50A,H50B,H50C)
;
_olex2_date_sample_data_collection 2017-07-21
_olex2_submission_special_instructions 'No special instructions were received'
_oxdiff_exptl_absorpt_empirical_details
;
Empirical correction (ABSPACK) includes:
- Absorption correction using spherical harmonics
- Frame scaling
;
_oxdiff_exptl_absorpt_empirical_full_max 1.488
_oxdiff_exptl_absorpt_empirical_full_min 0.727

loop_
_space_group_symop_operation_xyz
'x, y, z'
'-x, y+1/2, -z+1/2'
'-x, -y, -z'
'x, -y-1/2, z-1/2'

loop_
_atom_site_label
_atom_site_type_symbol
_atom_site_fract_x
_atom_site_fract_y
_atom_site_fract_z
_atom_site_U_iso_or_equiv
_atom_site_adp_type
_atom_site_occupancy
_atom_site_site_symmetry_order
_atom_site_calc_flag
_atom_site_refinement_flags_posn
Br1 Br 0.99174(4) 0.38347(2) 0.62171(2) 0.02037(11) Uani 1 1 d .
C1 C 0.7138(4) 0.44766(17) 0.6560(2) 0.0188(10) Uani 1 1 d .
H1 H 0.7944 0.4435 0.6799 0.023 Uiso 1 1 calc R
C2 C 0.6312(4) 0.47892(18) 0.6903(2) 0.0247(11) Uani 1 1 d .
H2 H 0.6564 0.4962 0.7359 0.030 Uiso 1 1 calc R
C3 C 0.5115(4) 0.48387(19) 0.6557(2) 0.0290(12) Uani 1 1 d .
H3 H 0.4539 0.5038 0.6783 0.035 Uiso 1 1 calc R
C4 C 0.4769(4) 0.45897(18) 0.5868(2) 0.0274(11) Uani 1 1 d .
H4 H 0.3960 0.4619 0.5630 0.033 Uiso 1 1 calc R
C5 C 0.5645(4) 0.42957(16) 0.5537(2) 0.0183(10) Uani 1 1 d .
C6 C 0.5413(4) 0.40306(17) 0.4801(2) 0.0193(10) Uani 1 1 d .
C7 C 0.4270(4) 0.4052(2) 0.4349(2) 0.0319(12) Uani 1 1 d .
H7 H 0.3627 0.4256 0.4503 0.038 Uiso 1 1 calc R
C8 C 0.4082(4) 0.3773(2) 0.3668(2) 0.0328(12) Uani 1 1 d .
H8 H 0.3318 0.3792 0.3368 0.039 Uiso 1 1 calc R
C9 C 0.5044(4) 0.34644(18) 0.3436(2) 0.0221(10) Uani 1 1 d .
C10 C 0.6194(4) 0.34758(17) 0.3870(2) 0.0172(9) Uani 1 1 d .
H10 H 0.6846 0.3291 0.3698 0.021 Uiso 1 1 calc R
C11 C 0.6418(4) 0.37515(16) 0.4552(2) 0.0142(9) Uani 1 1 d .
C12 C 0.4783(4) 0.31132(18) 0.2739(2) 0.0223(10) Uani 1 1 d .
H12A H 0.4284 0.2797 0.2831 0.033 Uiso 1 1 calc GR
H12B H 0.5549 0.2984 0.2598 0.033 Uiso 1 1 calc GR
H12C H 0.4351 0.3336 0.2343 0.033 Uiso 1 1 calc GR
C13 C 0.8943(4) 0.34338(16) 0.4566(2) 0.0133(9) Uani 1 1 d .
C14 C 0.9520(4) 0.43288(15) 0.3999(2) 0.0154(9) Uani 1 1 d .
H14 H 0.9035 0.4471 0.4373 0.018 Uiso 1 1 calc R
C15 C 0.8890(4) 0.45362(18) 0.3249(2) 0.0260(11) Uani 1 1 d .
H15A H 0.8780 0.4935 0.3268 0.039 Uiso 1 1 calc GR
H15B H 0.8099 0.4358 0.3131 0.039 Uiso 1 1 calc GR
H15C H 0.9393 0.4447 0.2872 0.039 Uiso 1 1 calc GR
C16 C 1.0835(4) 0.45495(17) 0.4214(2) 0.0218(10) Uani 1 1 d .
H16A H 1.1336 0.4433 0.3848 0.033 Uiso 1 1 calc GR
H16B H 1.1175 0.4402 0.4693 0.033 Uiso 1 1 calc GR
H16C H 1.0819 0.4952 0.4237 0.033 Uiso 1 1 calc GR
C17 C 1.0079(4) 0.33275(16) 0.3632(2) 0.0137(9) Uani 1 1 d .
C18 C 1.0760(4) 0.33976(17) 0.3041(2) 0.0169(9) Uani 1 1 d .
H18 H 1.0908 0.3752 0.2858 0.020 Uiso 1 1 calc R
C19 C 1.1199(4) 0.29234(18) 0.2742(2) 0.0215(10) Uani 1 1 d .
H19 H 1.1653 0.2959 0.2349 0.026 Uiso 1 1 calc R
C20 C 1.0983(4) 0.23842(18) 0.3011(2) 0.0275(11) Uani 1 1 d .
H20 H 1.1290 0.2071 0.2794 0.033 Uiso 1 1 calc R
C21 C 1.0318(4) 0.23184(17) 0.3597(2) 0.0254(11) Uani 1 1 d .
H21 H 1.0174 0.1964 0.3780 0.030 Uiso 1 1 calc R
C22 C 0.9868(4) 0.27967(16) 0.3907(2) 0.0171(9) Uani 1 1 d .
C23 C 0.8756(4) 0.24472(16) 0.4980(2) 0.0175(10) Uani 1 1 d .
H23 H 0.8320 0.2643 0.5341 0.021 Uiso 1 1 calc R
C24 C 0.9866(4) 0.21578(17) 0.5421(2) 0.0225(10) Uani 1 1 d .
H24A H 0.9588 0.1886 0.5751 0.034 Uiso 1 1 calc GR
H24B H 1.0376 0.2431 0.5707 0.034 Uiso 1 1 calc GR
H24C H 1.0336 0.1973 0.5084 0.034 Uiso 1 1 calc GR
C25 C 0.7840(4) 0.20488(17) 0.4551(2) 0.0257(11) Uani 1 1 d .
H25A H 0.8232 0.1853 0.4186 0.039 Uiso 1 1 calc GR
H25B H 0.7148 0.2257 0.4305 0.039 Uiso 1 1 calc GR
H25C H 0.7560 0.1783 0.4888 0.039 Uiso 1 1 calc GR
N1 N 0.6814(3) 0.42328(13) 0.58940(17) 0.0147(8) Uani 1 1 d .
N2 N 0.9500(3) 0.37102(12) 0.40500(16) 0.0109(7) Uani 1 1 d .
N3 N 0.9168(3) 0.28783(13) 0.44868(17) 0.0142(8) Uani 1 1 d .
Pd1 Pd 0.79832(3) 0.37977(2) 0.52734(2) 0.01148(8) Uani 1 1 d .
Br2 Br 0.21083(4) 0.09621(2) 0.64175(2) 0.02464(12) Uani 1 1 d .
C26 C 0.0063(4) 0.06690(17) 0.4788(2) 0.0216(10) Uani 1 1 d .
H26 H 0.0056 0.0680 0.5300 0.026 Uiso 1 1 calc R
C27 C -0.0996(4) 0.05076(19) 0.4333(2) 0.0265(11) Uani 1 1 d .
H27 H -0.1700 0.0403 0.4533 0.032 Uiso 1 1 calc R
C28 C -0.0989(4) 0.05042(19) 0.3570(2) 0.0281(11) Uani 1 1 d .
H28 H -0.1694 0.0400 0.3251 0.034 Uiso 1 1 calc R
C29 C 0.0061(4) 0.06556(17) 0.3287(2) 0.0238(11) Uani 1 1 d .
H29 H 0.0068 0.0656 0.2775 0.029 Uiso 1 1 calc R
C30 C 0.1116(4) 0.08083(16) 0.3769(2) 0.0171(10) Uani 1 1 d .
C31 C 0.2291(4) 0.09800(16) 0.3550(2) 0.0165(9) Uani 1 1 d .
C32 C 0.2496(4) 0.09809(17) 0.2805(2) 0.0213(10) Uani 1 1 d .
H32 H 0.1869 0.0871 0.2431 0.026 Uiso 1 1 calc R
C33 C 0.3623(4) 0.11443(16) 0.2627(2) 0.0203(10) Uani 1 1 d .
H33 H 0.3750 0.1144 0.2131 0.024 Uiso 1 1 calc R
C34 C 0.4573(4) 0.13091(16) 0.3171(2) 0.0201(10) Uani 1 1 d .
C35 C 0.4366(4) 0.13121(16) 0.3913(2) 0.0186(10) Uani 1 1 d .
H35 H 0.5003 0.1421 0.4281 0.022 Uiso 1 1 calc R
C36 C 0.3241(4) 0.11572(15) 0.4117(2) 0.0154(9) Uani 1 1 d .
C37 C 0.5817(4) 0.14869(18) 0.2973(2) 0.0273(11) Uani 1 1 d .
H37A H 0.5854 0.1400 0.2460 0.041 Uiso 1 1 calc GR
H37B H 0.6462 0.1290 0.3284 0.041 Uiso 1 1 calc GR
H37C H 0.5922 0.1883 0.3051 0.041 Uiso 1 1 calc GR
C38 C 0.4250(4) 0.14843(17) 0.55976(19) 0.0148(9) Uani 1 1 d .
C39 C 0.3420(5) 0.24553(19) 0.5408(2) 0.0328(12) Uani 1 1 d .
H39 H 0.2693 0.2214 0.5290 0.039 Uiso 1 1 calc R
C40 C 0.3095(4) 0.28037(19) 0.6032(2) 0.0319(12) Uani 1 1 d .
H40A H 0.3729 0.3079 0.6168 0.048 Uiso 1 1 calc GR
H40B H 0.3026 0.2568 0.6453 0.048 Uiso 1 1 calc GR
H40C H 0.2321 0.2989 0.5879 0.048 Uiso 1 1 calc GR
C41 C 0.3542(7) 0.2695(2) 0.4706(3) 0.069(2) Uani 1 1 d .
H41A H 0.2797 0.2892 0.4517 0.104 Uiso 1 1 calc GR
H41B H 0.3686 0.2403 0.4364 0.104 Uiso 1 1 calc GR
H41C H 0.4225 0.2952 0.4762 0.104 Uiso 1 1 calc GR
C42 C 0.5601(4) 0.21648(16) 0.6028(2) 0.0148(9) Uani 1 1 d .
C43 C 0.6208(4) 0.26633(17) 0.6237(2) 0.0205(10) Uani 1 1 d .
H43 H 0.5839 0.3008 0.6106 0.025 Uiso 1 1 calc R
C44 C 0.7372(4) 0.26344(17) 0.6642(2) 0.0231(11) Uani 1 1 d .
H44 H 0.7793 0.2964 0.6790 0.028 Uiso 1 1 calc R
C45 C 0.7932(4) 0.21160(18) 0.6837(2) 0.0228(10) Uani 1 1 d .
H45 H 0.8709 0.2107 0.7123 0.027 Uiso 1 1 calc R
C46 C 0.7346(4) 0.16167(17) 0.6610(2) 0.0186(10) Uani 1 1 d .
H46 H 0.7726 0.1273 0.6726 0.022 Uiso 1 1 calc R
C47 C 0.6174(4) 0.16476(15) 0.6203(2) 0.0131(9) Uani 1 1 d .
C48 C 0.5481(4) 0.06232(16) 0.5947(2) 0.0179(10) Uani 1 1 d .
H48 H 0.4714 0.0459 0.5691 0.021 Uiso 1 1 calc R
C49 C 0.6508(4) 0.04466(17) 0.5519(2) 0.0245(11) Uani 1 1 d .
H49A H 0.7283 0.0586 0.5767 0.037 Uiso 1 1 calc GR
H49B H 0.6354 0.0597 0.5023 0.037 Uiso 1 1 calc GR
H49C H 0.6537 0.0045 0.5495 0.037 Uiso 1 1 calc GR
C50 C 0.5643(4) 0.04102(18) 0.6747(2) 0.0248(11) Uani 1 1 d .
H50A H 0.5639 0.0007 0.6748 0.037 Uiso 1 1 calc GR
H50B H 0.4977 0.0546 0.6990 0.037 Uiso 1 1 calc GR
H50C H 0.6415 0.0543 0.7008 0.037 Uiso 1 1 calc GR
N4 N 0.1101(3) 0.08107(13) 0.45235(17) 0.0145(8) Uani 1 1 d .
N5 N 0.4419(3) 0.20460(13) 0.56644(17) 0.0186(8) Uani 1 1 d .
N6 N 0.5324(3) 0.12385(13) 0.59212(17) 0.0141(8) Uani 1 1 d .
Pd2 Pd 0.27246(3) 0.11119(2) 0.51367(2) 0.01529(9) Uani 1 1 d .

loop_
_atom_site_aniso_label
_atom_site_aniso_U_11
_atom_site_aniso_U_22
_atom_site_aniso_U_33
_atom_site_aniso_U_23
_atom_site_aniso_U_13
_atom_site_aniso_U_12
Br1 0.0186(3) 0.0223(2) 0.0181(2) -0.00559(18) -0.00455(19) 0.00336(19)
C1 0.019(3) 0.022(2) 0.014(2) 0.0012(18) -0.0015(19) 0.0026(19)
C2 0.027(3) 0.031(3) 0.015(2) -0.008(2) 0.001(2) 0.007(2)
C3 0.027(3) 0.037(3) 0.025(2) -0.010(2) 0.009(2) 0.015(2)
C4 0.020(3) 0.036(3) 0.026(2) -0.010(2) 0.003(2) 0.008(2)
C5 0.020(3) 0.018(2) 0.017(2) -0.0025(18) 0.002(2) -0.0006(19)
C6 0.015(2) 0.023(2) 0.019(2) -0.0053(19) -0.0014(19) -0.0014(19)
C7 0.014(3) 0.046(3) 0.033(3) -0.021(2) -0.003(2) 0.009(2)
C8 0.014(3) 0.052(3) 0.030(3) -0.018(2) -0.006(2) 0.008(2)
C9 0.024(3) 0.029(2) 0.014(2) -0.0027(19) 0.003(2) 0.004(2)
C10 0.013(2) 0.026(2) 0.014(2) -0.0016(18) 0.0069(19) 0.0030(19)
C11 0.011(2) 0.018(2) 0.014(2) 0.0018(18) 0.0045(18) 0.0011(18)
C12 0.020(3) 0.033(3) 0.014(2) -0.0053(19) 0.003(2) 0.001(2)
C13 0.010(2) 0.016(2) 0.0120(19) 0.0020(17) -0.0052(18) -0.0007(17)
C14 0.014(2) 0.011(2) 0.022(2) -0.0011(18) 0.0043(19) -0.0006(17)
C15 0.028(3) 0.022(2) 0.027(2) 0.007(2) 0.000(2) 0.007(2)
C16 0.019(3) 0.019(2) 0.026(2) -0.0018(19) 0.002(2) -0.0007(19)
C17 0.012(2) 0.016(2) 0.013(2) -0.0027(17) 0.0029(18) 0.0033(17)
C18 0.016(2) 0.018(2) 0.017(2) 0.0006(18) 0.0041(19) 0.0015(18)
C19 0.018(3) 0.031(3) 0.017(2) 0.001(2) 0.007(2) 0.002(2)
C20 0.037(3) 0.024(2) 0.024(2) -0.004(2) 0.013(2) 0.011(2)
C21 0.039(3) 0.014(2) 0.024(2) 0.0025(19) 0.011(2) 0.006(2)
C22 0.017(3) 0.017(2) 0.018(2) 0.0013(18) 0.0051(19) 0.0042(18)
C23 0.025(3) 0.013(2) 0.016(2) 0.0016(18) 0.009(2) 0.0006(18)
C24 0.026(3) 0.019(2) 0.024(2) 0.0077(19) 0.009(2) -0.0006(19)
C25 0.034(3) 0.018(2) 0.027(2) 0.003(2) 0.009(2) -0.003(2)
N1 0.017(2) 0.0138(17) 0.0142(17) -0.0028(14) 0.0038(16) 0.0005(15)
N2 0.0122(19) 0.0089(16) 0.0117(16) 0.0010(14) 0.0018(14) -0.0003(14)
N3 0.017(2) 0.0144(17) 0.0129(17) 0.0006(14) 0.0062(15) -0.0005(15)
Pd1 0.01141(18) 0.01290(16) 0.01002(15) -0.00213(12) 0.00115(13) 0.00067(13)
Br2 0.0246(3) 0.0342(3) 0.0151(2) -0.00479(19) 0.00274(19) -0.0017(2)
C26 0.022(3) 0.024(2) 0.019(2) -0.0018(19) 0.000(2) 0.004(2)
C27 0.021(3) 0.034(3) 0.025(2) -0.003(2) 0.005(2) 0.000(2)
C28 0.021(3) 0.035(3) 0.025(2) -0.003(2) -0.010(2) 0.000(2)
C29 0.028(3) 0.026(2) 0.016(2) -0.0017(19) -0.003(2) 0.000(2)
C30 0.024(3) 0.010(2) 0.015(2) 0.0013(17) -0.004(2) 0.0046(18)
C31 0.023(3) 0.012(2) 0.013(2) 0.0010(17) -0.0042(19) 0.0047(18)
C32 0.028(3) 0.017(2) 0.018(2) 0.0005(18) -0.002(2) 0.005(2)
C33 0.032(3) 0.017(2) 0.011(2) 0.0032(18) 0.002(2) 0.004(2)
C34 0.029(3) 0.012(2) 0.020(2) 0.0055(18) 0.004(2) -0.0002(19)
C35 0.027(3) 0.016(2) 0.011(2) -0.0015(17) -0.0022(19) 0.0016(19)
C36 0.025(3) 0.0074(19) 0.013(2) 0.0009(17) 0.0020(19) 0.0041(18)
C37 0.040(3) 0.023(2) 0.021(2) 0.002(2) 0.011(2) -0.006(2)
C38 0.017(2) 0.022(2) 0.0055(18) -0.0024(17) 0.0029(18) 0.0056(19)
C39 0.039(3) 0.033(3) 0.025(2) 0.008(2) 0.004(2) 0.022(2)
C40 0.021(3) 0.038(3) 0.036(3) -0.013(2) 0.002(2) 0.003(2)
C41 0.115(6) 0.058(4) 0.031(3) 0.009(3) 0.000(4) 0.057(4)
C42 0.019(3) 0.018(2) 0.0073(19) 0.0030(17) 0.0036(18) 0.0016(18)
C43 0.032(3) 0.016(2) 0.016(2) 0.0032(18) 0.009(2) -0.001(2)
C44 0.028(3) 0.021(2) 0.023(2) -0.0058(19) 0.013(2) -0.011(2)
C45 0.018(3) 0.032(3) 0.019(2) 0.002(2) 0.004(2) -0.007(2)
C46 0.017(3) 0.020(2) 0.018(2) 0.0023(18) 0.0015(19) 0.0039(19)
C47 0.018(2) 0.015(2) 0.0070(18) 0.0038(16) 0.0053(18) -0.0007(18)
C48 0.017(3) 0.013(2) 0.022(2) -0.0004(18) -0.003(2) -0.0015(18)
C49 0.030(3) 0.016(2) 0.027(2) 0.0014(19) 0.005(2) 0.007(2)
C50 0.025(3) 0.024(2) 0.025(2) 0.010(2) 0.001(2) -0.002(2)
N4 0.017(2) 0.0127(17) 0.0131(17) -0.0013(14) -0.0017(16) 0.0029(15)
N5 0.024(2) 0.0163(18) 0.0134(17) -0.0005(15) -0.0028(16) 0.0108(16)
N6 0.020(2) 0.0118(17) 0.0109(16) -0.0021(14) 0.0022(15) 0.0016(15)
Pd2 0.01698(19) 0.01679(17) 0.01099(16) -0.00265(13) -0.00172(14) 0.00345(14)

loop_
_atom_type_symbol
_atom_type_description
_atom_type_scat_dispersion_real
_atom_type_scat_dispersion_imag
_atom_type_scat_source
C C 0.0033 0.0016 'International Tables Vol C Tables 4.2.6.8 and 6.1.1.4'
H H 0.0000 0.0000 'International Tables Vol C Tables 4.2.6.8 and 6.1.1.4'
Br Br -0.2901 2.4595 'International Tables Vol C Tables 4.2.6.8 and 6.1.1.4'
N N 0.0061 0.0033 'International Tables Vol C Tables 4.2.6.8 and 6.1.1.4'
Pd Pd -0.9988 1.0072 'International Tables Vol C Tables 4.2.6.8 and 6.1.1.4'

loop_
_geom_angle_atom_site_label_1
_geom_angle_atom_site_label_2
_geom_angle_atom_site_label_3
_geom_angle
C2 C1 H1 118.9
N1 C1 H1 118.9
N1 C1 C2 122.2(4)
C1 C2 H2 120.7
C3 C2 C1 118.7(4)
C3 C2 H2 120.7
C2 C3 H3 120.2
C2 C3 C4 119.6(4)
C4 C3 H3 120.2
C3 C4 H4 120.3
C3 C4 C5 119.4(4)
C5 C4 H4 120.3
C4 C5 C6 124.8(4)
N1 C5 C4 120.6(4)
N1 C5 C6 114.6(4)
C7 C6 C5 122.9(4)
C7 C6 C11 120.1(4)
C11 C6 C5 117.0(4)
C6 C7 H7 119.7
C8 C7 C6 120.7(4)
C8 C7 H7 119.7
C7 C8 H8 120.1
C7 C8 C9 119.8(4)
C9 C8 H8 120.1
C8 C9 C12 119.0(4)
C10 C9 C8 118.7(4)
C10 C9 C12 122.3(4)
C9 C10 H10 118.5
C9 C10 C11 123.0(4)
C11 C10 H10 118.5
C6 C11 Pd1 113.3(3)
C10 C11 C6 117.5(4)
C10 C11 Pd1 129.2(3)
C9 C12 H12A 109.5
C9 C12 H12B 109.5
C9 C12 H12C 109.5
H12A C12 H12B 109.5
H12A C12 H12C 109.5
H12B C12 H12C 109.5
N2 C13 N3 107.1(3)
N2 C13 Pd1 124.6(3)
N3 C13 Pd1 128.2(3)
C15 C14 H14 106.7
C15 C14 C16 114.0(4)
C16 C14 H14 106.7
N2 C14 H14 106.7
N2 C14 C15 111.9(3)
N2 C14 C16 110.5(3)
C14 C15 H15A 109.5
C14 C15 H15B 109.5
C14 C15 H15C 109.5
H15A C15 H15B 109.5
H15A C15 H15C 109.5
H15B C15 H15C 109.5
C14 C16 H16A 109.5
C14 C16 H16B 109.5
C14 C16 H16C 109.5
H16A C16 H16B 109.5
H16A C16 H16C 109.5
H16B C16 H16C 109.5
C22 C17 C18 121.1(4)
C22 C17 N2 106.8(3)
N2 C17 C18 132.1(3)
C17 C18 H18 121.3
C19 C18 C17 117.4(4)
C19 C18 H18 121.3
C18 C19 H19 119.0
C18 C19 C20 122.0(4)
C20 C19 H19 119.0
C19 C20 H20 119.9
C21 C20 C19 120.3(4)
C21 C20 H20 119.9
C20 C21 H21 120.9
C20 C21 C22 118.3(4)
C22 C21 H21 120.9
C17 C22 C21 120.9(4)
C17 C22 N3 106.2(3)
C21 C22 N3 132.8(4)
C24 C23 H23 107.1
C25 C23 H23 107.1
C25 C23 C24 113.9(3)
N3 C23 H23 107.1
N3 C23 C24 110.2(3)
N3 C23 C25 111.2(3)
C23 C24 H24A 109.5
C23 C24 H24B 109.5
C23 C24 H24C 109.5
H24A C24 H24B 109.5
H24A C24 H24C 109.5
H24B C24 H24C 109.5
C23 C25 H25A 109.5
C23 C25 H25B 109.5
C23 C25 H25C 109.5
H25A C25 H25B 109.5
H25A C25 H25C 109.5
H25B C25 H25C 109.5
C1 N1 C5 119.5(3)
C1 N1 Pd1 126.5(3)
C5 N1 Pd1 113.8(2)
C13 N2 C14 122.7(3)
C13 N2 C17 109.9(3)
C17 N2 C14 127.3(3)
C13 N3 C22 110.0(3)
C13 N3 C23 122.6(3)
C22 N3 C23 127.4(3)
C11 Pd1 Br1 177.87(11)
C11 Pd1 N1 81.28(14)
C13 Pd1 Br1 89.10(11)
C13 Pd1 C11 92.01(15)
C13 Pd1 N1 171.99(14)
N1 Pd1 Br1 97.75(9)
C27 C26 H26 118.7
N4 C26 H26 118.7
N4 C26 C27 122.7(4)
C26 C27 H27 120.8
C26 C27 C28 118.4(4)
C28 C27 H27 120.8
C27 C28 H28 120.0
C29 C28 C27 119.9(4)
C29 C28 H28 120.0
C28 C29 H29 120.2
C28 C29 C30 119.7(4)
C30 C29 H29 120.2
C29 C30 C31 125.8(4)
N4 C30 C29 120.1(4)
N4 C30 C31 114.1(4)
C32 C31 C30 122.2(4)
C32 C31 C36 119.9(4)
C36 C31 C30 117.9(3)
C31 C32 H32 120.0
C33 C32 C31 120.0(4)
C33 C32 H32 120.0
C32 C33 H33 119.3
C32 C33 C34 121.3(4)
C34 C33 H33 119.3
C33 C34 C35 118.7(4)
C33 C34 C37 121.2(4)
C35 C34 C37 120.1(4)
C34 C35 H35 119.0
C36 C35 C34 121.9(4)
C36 C35 H35 119.0
C31 C36 Pd2 112.2(3)
C35 C36 C31 118.2(4)
C35 C36 Pd2 129.6(3)
C34 C37 H37A 109.5
C34 C37 H37B 109.5
C34 C37 H37C 109.5
H37A C37 H37B 109.5
H37A C37 H37C 109.5
H37B C37 H37C 109.5
N5 C38 N6 106.7(3)
N5 C38 Pd2 125.5(3)
N6 C38 Pd2 127.8(3)
C40 C39 H39 102.6
C40 C39 N5 111.9(4)
C41 C39 H39 102.6
C41 C39 C40 121.4(4)
C41 C39 N5 112.6(4)
N5 C39 H39 102.6
C39 C40 H40A 109.5
C39 C40 H40B 109.5
C39 C40 H40C 109.5
H40A C40 H40B 109.5
H40A C40 H40C 109.5
H40B C40 H40C 109.5
C39 C41 H41A 109.5
C39 C41 H41B 109.5
C39 C41 H41C 109.5
H41A C41 H41B 109.5
H41A C41 H41C 109.5
H41B C41 H41C 109.5
C43 C42 C47 120.8(4)
C43 C42 N5 132.7(4)
N5 C42 C47 106.5(3)
C42 C43 H43 120.9
C44 C43 C42 118.2(4)
C44 C43 H43 120.9
C43 C44 H44 119.5
C43 C44 C45 121.0(4)
C45 C44 H44 119.5
C44 C45 H45 119.5
C46 C45 C44 121.0(4)
C46 C45 H45 119.5
C45 C46 H46 121.1
C47 C46 C45 117.7(4)
C47 C46 H46 121.1
C46 C47 C42 121.2(4)
C46 C47 N6 132.5(3)
N6 C47 C42 106.3(3)
C49 C48 H48 107.0
C49 C48 C50 113.8(3)
C50 C48 H48 107.0
N6 C48 H48 107.0
N6 C48 C49 110.6(3)
N6 C48 C50 111.0(3)
C48 C49 H49A 109.5
C48 C49 H49B 109.5
C48 C49 H49C 109.5
H49A C49 H49B 109.5
H49A C49 H49C 109.5
H49B C49 H49C 109.5
C48 C50 H50A 109.5
C48 C50 H50B 109.5
C48 C50 H50C 109.5
H50A C50 H50B 109.5
H50A C50 H50C 109.5
H50B C50 H50C 109.5
C26 N4 C30 119.3(4)
C26 N4 Pd2 126.7(3)
C30 N4 Pd2 113.8(3)
C38 N5 C39 122.4(4)
C38 N5 C42 110.4(3)
C42 N5 C39 127.2(4)
C38 N6 C47 110.1(3)
C38 N6 C48 121.9(3)
C47 N6 C48 128.0(3)
C36 Pd2 Br2 174.93(10)
C36 Pd2 N4 81.81(15)
C38 Pd2 Br2 89.71(11)
C38 Pd2 C36 91.94(16)
C38 Pd2 N4 171.28(14)
N4 Pd2 Br2 97.04(9)

loop_
_geom_bond_atom_site_label_1
_geom_bond_atom_site_label_2
_geom_bond_distance
Br1 Pd1 2.5236(5)
C1 H1 0.9300
C1 C2 1.386(6)
C1 N1 1.341(5)
C2 H2 0.9300
C2 C3 1.374(6)
C3 H3 0.9300
C3 C4 1.384(6)
C4 H4 0.9300
C4 C5 1.392(6)
C5 C6 1.464(5)
C5 N1 1.355(5)
C6 C7 1.394(6)
C6 C11 1.414(6)
C7 H7 0.9300
C7 C8 1.392(6)
C8 H8 0.9300
C8 C9 1.397(6)
C9 C10 1.385(6)
C9 C12 1.509(5)
C10 H10 0.9300
C10 C11 1.391(5)
C11 Pd1 2.002(4)
C12 H12A 0.9600
C12 H12B 0.9600
C12 H12C 0.9600
C13 N2 1.358(5)
C13 N3 1.358(5)
C13 Pd1 1.972(4)
C14 H14 0.9800
C14 C15 1.517(5)
C14 C16 1.527(6)
C14 N2 1.478(4)
C15 H15A 0.9600
C15 H15B 0.9600
C15 H15C 0.9600
C16 H16A 0.9600
C16 H16B 0.9600
C16 H16C 0.9600
C17 C18 1.400(5)
C17 C22 1.391(5)
C17 N2 1.395(5)
C18 H18 0.9300
C18 C19 1.370(6)
C19 H19 0.9300
C19 C20 1.407(6)
C20 H20 0.9300
C20 C21 1.379(6)
C21 H21 0.9300
C21 C22 1.392(6)
C22 N3 1.401(5)
C23 H23 0.9800
C23 C24 1.520(6)
C23 C25 1.512(6)
C23 N3 1.475(5)
C24 H24A 0.9600
C24 H24B 0.9600
C24 H24C 0.9600
C25 H25A 0.9600
C25 H25B 0.9600
C25 H25C 0.9600
N1 Pd1 2.095(3)
Br2 Pd2 2.5354(5)
C26 H26 0.9300
C26 C27 1.376(6)
C26 N4 1.338(5)
C27 H27 0.9300
C27 C28 1.385(6)
C28 H28 0.9300
C28 C29 1.372(6)
C29 H29 0.9300
C29 C30 1.392(6)
C30 C31 1.457(6)
C30 N4 1.370(5)
C31 C32 1.401(6)
C31 C36 1.416(5)
C32 H32 0.9300
C32 C33 1.375(6)
C33 H33 0.9300
C33 C34 1.382(6)
C34 C35 1.397(6)
C34 C37 1.516(6)
C35 H35 0.9300
C35 C36 1.385(6)
C36 Pd2 2.012(4)
C37 H37A 0.9600
C37 H37B 0.9600
C37 H37C 0.9600
C38 N5 1.355(5)
C38 N6 1.367(5)
C38 Pd2 1.967(4)
C39 H39 0.9800
C39 C40 1.488(6)
C39 C41 1.419(6)
C39 N5 1.489(5)
C40 H40A 0.9600
C40 H40B 0.9600
C40 H40C 0.9600
C41 H41A 0.9600
C41 H41B 0.9600
C41 H41C 0.9600
C42 C43 1.387(5)
C42 C47 1.399(5)
C42 N5 1.392(5)
C43 H43 0.9300
C43 C44 1.377(6)
C44 H44 0.9300
C44 C45 1.401(6)
C45 H45 0.9300
C45 C46 1.386(6)
C46 H46 0.9300
C46 C47 1.385(5)
C47 N6 1.393(5)
C48 H48 0.9800
C48 C49 1.513(6)
C48 C50 1.524(5)
C48 N6 1.477(5)
C49 H49A 0.9600
C49 H49B 0.9600
C49 H49C 0.9600
C50 H50A 0.9600
C50 H50B 0.9600
C50 H50C 0.9600
N4 Pd2 2.082(3)

loop_
_geom_torsion_atom_site_label_1
_geom_torsion_atom_site_label_2
_geom_torsion_atom_site_label_3
_geom_torsion_atom_site_label_4
_geom_torsion
C1 C2 C3 C4 -1.7(7)
C2 C1 N1 C5 0.7(6)
C2 C1 N1 Pd1 175.4(3)
C2 C3 C4 C5 -0.4(7)
C3 C4 C5 C6 -177.7(4)
C3 C4 C5 N1 2.7(6)
C4 C5 C6 C7 0.7(7)
C4 C5 C6 C11 179.7(4)
C4 C5 N1 C1 -2.8(6)
C4 C5 N1 Pd1 -178.2(3)
C5 C6 C7 C8 -177.2(4)
C5 C6 C11 C10 177.0(3)
C5 C6 C11 Pd1 -1.2(5)
C6 C5 N1 C1 177.6(3)
C6 C5 N1 Pd1 2.2(4)
C6 C7 C8 C9 0.4(7)
C7 C6 C11 C10 -4.0(6)
C7 C6 C11 Pd1 177.8(3)
C7 C8 C9 C10 -4.3(7)
C7 C8 C9 C12 173.3(4)
C8 C9 C10 C11 4.2(6)
C9 C10 C11 C6 -0.1(6)
C9 C10 C11 Pd1 177.8(3)
C11 C6 C7 C8 3.8(7)
C12 C9 C10 C11 -173.3(4)
C15 C14 N2 C13 -119.5(4)
C15 C14 N2 C17 64.5(5)
C16 C14 N2 C13 112.4(4)
C16 C14 N2 C17 -63.6(5)
C17 C18 C19 C20 0.0(6)
C17 C22 N3 C13 0.5(4)
C17 C22 N3 C23 -176.9(4)
C18 C17 C22 C21 -0.6(6)
C18 C17 C22 N3 -180.0(3)
C18 C17 N2 C13 179.6(4)
C18 C17 N2 C14 -4.0(7)
C18 C19 C20 C21 -0.4(7)
C19 C20 C21 C22 0.3(7)
C20 C21 C22 C17 0.2(7)
C20 C21 C22 N3 179.4(4)
C21 C22 N3 C13 -178.7(5)
C21 C22 N3 C23 3.9(7)
C22 C17 C18 C19 0.5(6)
C22 C17 N2 C13 -0.2(4)
C22 C17 N2 C14 176.2(3)
C24 C23 N3 C13 -115.8(4)
C24 C23 N3 C22 61.3(5)
C25 C23 N3 C13 116.9(4)
C25 C23 N3 C22 -66.0(5)
N1 C1 C2 C3 1.6(6)
N1 C5 C6 C7 -179.7(4)
N1 C5 C6 C11 -0.7(5)
N2 C13 N3 C22 -0.6(4)
N2 C13 N3 C23 176.9(3)
N2 C17 C18 C19 -179.2(4)
N2 C17 C22 C21 179.1(4)
N2 C17 C22 N3 -0.2(4)
N3 C13 N2 C14 -176.1(3)
N3 C13 N2 C17 0.5(4)
Pd1 C13 N2 C14 4.5(5)
Pd1 C13 N2 C17 -178.9(3)
Pd1 C13 N3 C22 178.7(3)
Pd1 C13 N3 C23 -3.8(5)
C26 C27 C28 C29 0.5(7)
C27 C26 N4 C30 1.4(6)
C27 C26 N4 Pd2 175.7(3)
C27 C28 C29 C30 0.4(7)
C28 C29 C30 C31 -179.8(4)
C28 C29 C30 N4 -0.4(6)
C29 C30 C31 C32 -3.3(6)
C29 C30 C31 C36 175.8(4)
C29 C30 N4 C26 -0.5(6)
C29 C30 N4 Pd2 -175.4(3)
C30 C31 C32 C33 -179.7(4)
C30 C31 C36 C35 179.0(3)
C30 C31 C36 Pd2 1.2(4)
C31 C30 N4 C26 178.9(3)
C31 C30 N4 Pd2 4.0(4)
C31 C32 C33 C34 0.1(6)
C32 C31 C36 C35 -1.8(6)
C32 C31 C36 Pd2 -179.6(3)
C32 C33 C34 C35 -0.5(6)
C32 C33 C34 C37 179.8(4)
C33 C34 C35 C36 -0.2(6)
C34 C35 C36 C31 1.4(6)
C34 C35 C36 Pd2 178.7(3)
C36 C31 C32 C33 1.1(6)
C37 C34 C35 C36 179.5(4)
C40 C39 N5 C38 118.6(4)
C40 C39 N5 C42 -58.0(6)
C41 C39 N5 C38 -100.4(5)
C41 C39 N5 C42 83.0(6)
C42 C43 C44 C45 0.3(6)
C42 C47 N6 C38 -1.3(4)
C42 C47 N6 C48 178.9(3)
C43 C42 C47 C46 2.2(6)
C43 C42 C47 N6 179.7(3)
C43 C42 N5 C38 -179.0(4)
C43 C42 N5 C39 -2.1(7)
C43 C44 C45 C46 1.8(6)
C44 C45 C46 C47 -1.8(6)
C45 C46 C47 C42 -0.1(6)
C45 C46 C47 N6 -176.9(4)
C46 C47 N6 C38 175.8(4)
C46 C47 N6 C48 -4.0(7)
C47 C42 C43 C44 -2.2(6)
C47 C42 N5 C38 -1.0(4)
C47 C42 N5 C39 175.9(4)
C49 C48 N6 C38 117.6(4)
C49 C48 N6 C47 -62.7(5)
C50 C48 N6 C38 -115.2(4)
C50 C48 N6 C47 64.6(5)
N4 C26 C27 C28 -1.4(7)
N4 C30 C31 C32 177.3(4)
N4 C30 C31 C36 -3.5(5)
N5 C38 N6 C47 0.7(4)
N5 C38 N6 C48 -179.5(3)
N5 C42 C43 C44 175.6(4)
N5 C42 C47 C46 -176.1(3)
N5 C42 C47 N6 1.4(4)
N6 C38 N5 C39 -176.9(3)
N6 C38 N5 C42 0.2(4)
Pd2 C38 N5 C39 2.0(5)
Pd2 C38 N5 C42 179.1(3)
Pd2 C38 N6 C47 -178.2(3)
Pd2 C38 N6 C48 1.6(5)
